data_1522208
loop_
_publ_author_name
'Kripyakevich, P.I.'
'Mel'nik, E.V.'

_publ_section_title
;
 The Laves phase with 14-layer structure (Mg Li0.11 Zn1.89)
;
_journal_name_full
;
Dopovidi Akademii Nauk Ukrains'koi RSR, Seriya A: Fiziko-Tekhnichni ta 
Matematichni Nauki
;
_journal_page_first 847
_journal_page_last 850
_journal_volume 36
_journal_year 1974
_chemical_formula_sum 'Li1.035 Mg7 Zn12.965'
_space_group_IT_number 194
_symmetry_space_group_name_Hall '-P 6c 2c'
_symmetry_space_group_name_H-M 'P 63/m m c'
_cell_angle_alpha 90
_cell_angle_beta 90
_cell_angle_gamma 120
_cell_formula_units_Z 4
_cell_length_a 5.215
_cell_length_b 5.215
_cell_length_c 59.89
_cell_volume 1410.567
_citation_journal_id_ASTM DUKABM
_cod_data_source_file Kripyakevich_DUKABM_1974_978.cif
_cod_data_source_block Li1.035Mg7Zn12.965
_cod_database_code 1522208

loop_
_symmetry_equiv_pos_as_xyz
x,y,z
x-y,x,z+1/2
-y,x-y,z
-x,-y,z+1/2
-x+y,-x,z
y,-x+y,z+1/2
-y,-x,-z+1/2
x-y,-y,-z
x,x-y,-z+1/2
y,x,-z
-x+y,y,-z+1/2
-x,-x+y,-z
-x,-y,-z
-x+y,-x,-z-1/2
y,-x+y,-z
x,y,-z-1/2
x-y,x,-z
-y,x-y,-z-1/2
y,x,z-1/2
-x+y,y,z
-x,-x+y,z-1/2
-y,-x,z
x-y,-y,z-1/2
x,x-y,z

loop_
_atom_site_label
_atom_site_type_symbol
_atom_site_fract_x
_atom_site_fract_y
_atom_site_fract_z
_atom_site_occupancy
_atom_site_U_iso_or_equiv
Zn5 Zn 0.174 0.348 0.25 1 0.0
Zn1 Zn 0 0 0 0.93 0.0
Mg5 Mg 0.3333 0.6667 0.582 1 0.0
Mg1 Mg 0 0 0.151 1 0.0
Zn3 Zn 0.3333 0.6667 0.359 0.5 0.0
Zn2 Zn 0 0 0.072 1 0.0
Li3 Li 0.3333 0.6667 0.214 0.5 0.0
Zn8 Zn 0.167 0.334 0.107 1 0.0
Li1 Li 0 0 0 0.07 0.0
Mg2 Mg 0 0 0.204 1 0.0
Zn7 Zn 0.833 0.666 0.036 1 0.0
Zn6 Zn 0.503 0.006 0.179 1 0.0
Zn4 Zn 0.3333 0.6667 0.214 0.5 0.0
Mg7 Mg 0.3333 0.6667 0.724 1 0.0
Mg4 Mg 0.3333 0.6667 0.063 1 0.0
Li2 Li 0.3333 0.6667 0.359 0.5 0.0
Mg6 Mg 0.3333 0.6667 0.63 1 0.0
Mg3 Mg 0.3333 0.6667 0.009 1 0.0
